data_8102857
loop_
_publ_author_name
'Gerhard Laus'
'Klaus Wurst'
'Sven Nerdinger'
'Herwig Schottenberger'

_publ_section_title
;
 Crystal structure of
 (R)-2-((6-(3-(1-(2-cyanobenzyl)-3-methyl-2,4-dioxo-1,2,3,4-tetrahydropyrimidin-1-yl)aminopiperidin-1-yl)-3-methyl-2,4-dioxo-1,2,3,4-tetrahydropyrimidin-1-yl)methyl)benzonitrile,
 C31H30N8O4
;
_journal_issue 4
_journal_name_full 'Zeitschrift f\"ur Kristallographie - New Crystal Structures'
_journal_page_first 756
_journal_volume 225
_journal_year 2010
_chemical_absolute_configuration syn
_chemical_formula_sum 'C31 H30 N8 O4'
_chemical_formula_weight 578.63
_chemical_name_systematic
; 
(<i>R</i>)-2-((6-(3-(1-(2-cyanobenzyl)-3-methyl-2,4-dioxo-
1,2,3,4-tetrahydropyrimidin-1-yl)aminopiperidin-1-yl)-3-methyl-2,4-dioxo-
1,2,3,4-tetrahydropyrimidin-1-yl)methyl)benzonitrile, C~31~H~30~N~8~O~4~ 
;
_space_group_IT_number 19
_symmetry_cell_setting orthorhombic
_symmetry_space_group_name_Hall 'P 2ac 2ab'
_symmetry_space_group_name_H-M 'P 21 21 21'
_atom_sites_solution_hydrogens geom
_atom_sites_solution_primary direct
_atom_sites_solution_secondary difmap
_audit_creation_method SHELXL-97
_cell_angle_alpha 90.00
_cell_angle_beta 90.00
_cell_angle_gamma 90.00
_cell_formula_units_Z 4
_cell_length_a 9.7438(3)
_cell_length_b 15.4432(5)
_cell_length_c 18.3668(6)
_cell_measurement_reflns_used 26789
_cell_measurement_temperature 233(2)
_cell_measurement_theta_max 25.0
_cell_measurement_theta_min 1.0
_cell_volume 2763.75(15)
_computing_data_collection COLLECT
_computing_data_reduction 'Denzo and Scalepack'
_computing_structure_refinement 'SHELXL-97 (Sheldrick, 1997)'
_computing_structure_solution 'SHELXS-97 (Sheldrick, 1990)'
_diffrn_ambient_temperature 233(2)
_diffrn_measured_fraction_theta_full 0.999
_diffrn_measured_fraction_theta_max 0.999
_diffrn_measurement_device_type 'Nonius KappaCCD'
_diffrn_measurement_method 'phi- and omega scans'
_diffrn_radiation_monochromator graphite
_diffrn_radiation_source 'fine-focus sealed tube'
_diffrn_radiation_type MoK\a
_diffrn_radiation_wavelength 0.71073
_diffrn_reflns_av_R_equivalents 0.0557
_diffrn_reflns_av_sigmaI/netI 0.0689
_diffrn_reflns_limit_h_max 10
_diffrn_reflns_limit_h_min -11
_diffrn_reflns_limit_k_max 17
_diffrn_reflns_limit_k_min -18
_diffrn_reflns_limit_l_max 21
_diffrn_reflns_limit_l_min -21
_diffrn_reflns_number 14432
_diffrn_reflns_theta_full 24.99
_diffrn_reflns_theta_max 24.99
_diffrn_reflns_theta_min 1.72
_diffrn_standards_number 0
_exptl_absorpt_coefficient_mu 0.096
_exptl_absorpt_correction_type none
_exptl_crystal_colour colorless
_exptl_crystal_density_diffrn 1.391
_exptl_crystal_density_method 'not measured'
_exptl_crystal_description plate
_exptl_crystal_F_000 1216
_exptl_crystal_size_max 0.12
_exptl_crystal_size_mid 0.11
_exptl_crystal_size_min 0.04
_refine_diff_density_max 0.149
_refine_diff_density_min -0.131
_refine_diff_density_rms 0.033
_refine_ls_abs_structure_details 'Flack H D (1983), Acta Cryst. A39, 876-881'
_refine_ls_abs_structure_Flack -1.6(12)
_refine_ls_extinction_coef 0.0081(7)
_refine_ls_extinction_expression Fc^*^=kFc[1+0.001xFc^2^\l^3^/sin(2\q)]^-1/4^
_refine_ls_extinction_method SHELXL
_refine_ls_goodness_of_fit_ref 1.015
_refine_ls_hydrogen_treatment mixed
_refine_ls_matrix_type full
_refine_ls_number_parameters 395
_refine_ls_number_reflns 4870
_refine_ls_number_restraints 1
_refine_ls_restrained_S_all 1.015
_refine_ls_R_factor_all 0.0789
_refine_ls_R_factor_gt 0.0457
_refine_ls_shift/su_max 0.001
_refine_ls_shift/su_mean 0.000
_refine_ls_structure_factor_coef Fsqd
_refine_ls_weighting_details 'calc w=1/[\s^2^(Fo^2^)+(0.0348P)^2^+0.1821P] where P=(Fo^2^+2Fc^2^)/3'
_refine_ls_weighting_scheme calc
_refine_ls_wR_factor_gt 0.0789
_refine_ls_wR_factor_ref 0.0864
_reflns_number_gt 3510
_reflns_number_total 4870
_reflns_threshold_expression >2sigma(I)
_cod_data_source_file 1267-3198.cff
_cod_data_source_block GL_354_UL
_cod_original_sg_symbol_H-M P212121
_cod_database_code 8102857

loop_
_symmetry_equiv_pos_as_xyz
'x, y, z'
'-x+1/2, -y, z+1/2'
'-x, y+1/2, -z+1/2'
'x+1/2, -y+1/2, -z'

loop_
_atom_site_label
_atom_site_type_symbol
_atom_site_fract_x
_atom_site_fract_y
_atom_site_fract_z
_atom_site_U_iso_or_equiv
_atom_site_adp_type
_atom_site_occupancy
_atom_site_symmetry_multiplicity
_atom_site_calc_flag
_atom_site_refinement_flags
_atom_site_disorder_assembly
_atom_site_disorder_group
O1 O -0.04105(19) 0.99646(12) 1.20964(10) 0.0589(5) Uani 1 1 d . . .
O2 O -0.2388(2) 1.23062(14) 1.10165(13) 0.0786(7) Uani 1 1 d . . .
O3 O -0.04211(18) 0.66512(11) 0.70284(9) 0.0554(5) Uani 1 1 d . . .
O4 O -0.21360(18) 0.66655(11) 0.93296(9) 0.0484(5) Uani 1 1 d . . .
N1 N 0.11821(18) 0.87163(12) 0.87633(10) 0.0371(5) Uani 1 1 d . . .
N2 N 0.0903(2) 1.08392(13) 0.97211(12) 0.0440(5) Uani 1 1 d D . .
H2N H 0.083(3) 1.1227(14) 0.9391(12) 0.062(9) Uiso 1 1 d D . .
N3 N -0.0672(2) 1.16191(12) 1.04146(12) 0.0455(5) Uani 1 1 d . . .
N4 N -0.1456(2) 1.11136(15) 1.15515(12) 0.0527(6) Uani 1 1 d . . .
N5 N -0.1127(3) 1.42211(18) 0.89592(16) 0.0801(9) Uani 1 1 d . . .
N6 N -0.13835(19) 0.67047(12) 0.81577(11) 0.0386(5) Uani 1 1 d . . .
N7 N -0.05615(19) 0.76944(11) 0.90379(10) 0.0346(5) Uani 1 1 d . . .
N8 N 0.0309(3) 0.74682(16) 1.16489(13) 0.0637(7) Uani 1 1 d . . .
C1 C 0.0550(2) 0.95185(14) 0.90300(13) 0.0398(6) Uani 1 1 d . . .
H1A H -0.0250 0.9377 0.9330 0.048 Uiso 1 1 calc . . .
H1B H 0.0236 0.9866 0.8616 0.048 Uiso 1 1 calc . . .
C2 C 0.1572(2) 1.00428(14) 0.94790(12) 0.0382(6) Uani 1 1 d . . .
H2 H 0.1846 0.9701 0.9911 0.046 Uiso 1 1 calc . . .
C3 C 0.2836(2) 1.02533(17) 0.90375(14) 0.0477(7) Uani 1 1 d . . .
H3A H 0.3525 1.0527 0.9350 0.057 Uiso 1 1 calc . . .
H3B H 0.2598 1.0661 0.8649 0.057 Uiso 1 1 calc . . .
C4 C 0.3425(2) 0.94246(17) 0.87070(14) 0.0497(7) Uani 1 1 d . . .
H4A H 0.4179 0.9576 0.8378 0.060 Uiso 1 1 calc . . .
H4B H 0.3801 0.9063 0.9097 0.060 Uiso 1 1 calc . . .
C5 C 0.2363(2) 0.89125(16) 0.82918(13) 0.0440(7) Uani 1 1 d . . .
H5A H 0.2055 0.9246 0.7868 0.053 Uiso 1 1 calc . . .
H5B H 0.2771 0.8371 0.8116 0.053 Uiso 1 1 calc . . .
C6 C 0.0176(2) 1.08977(15) 1.03413(14) 0.0395(6) Uani 1 1 d . . .
C7 C 0.0237(2) 1.03143(15) 1.08976(14) 0.0428(6) Uani 1 1 d . . .
H7 H 0.0798 0.9823 1.0844 0.051 Uiso 1 1 calc . . .
C8 C -0.0507(3) 1.04185(17) 1.15500(15) 0.0461(6) Uani 1 1 d . . .
C9 C -0.1566(3) 1.17097(18) 1.10034(18) 0.0560(8) Uani 1 1 d . . .
C10 C -0.2393(3) 1.1202(2) 1.21707(18) 0.0791(10) Uani 1 1 d . . .
H10A H -0.2184 1.1731 1.2433 0.119 Uiso 1 1 calc R . .
H10B H -0.2284 1.0710 1.2494 0.119 Uiso 1 1 calc R . .
H10C H -0.3331 1.1224 1.1996 0.119 Uiso 1 1 calc R . .
C11 C -0.0798(3) 1.22818(15) 0.98523(16) 0.0534(7) Uani 1 1 d . . .
H11A H 0.0075 1.2325 0.9589 0.064 Uiso 1 1 calc . . .
H11B H -0.0971 1.2842 1.0086 0.064 Uiso 1 1 calc . . .
C12 C -0.1932(2) 1.21002(17) 0.93129(14) 0.0424(6) Uani 1 1 d . . .
C13 C -0.2543(3) 1.12918(17) 0.92445(16) 0.0548(8) Uani 1 1 d . . .
H13 H -0.2255 1.0834 0.9546 0.066 Uiso 1 1 calc . . .
C14 C -0.3566(3) 1.1152(2) 0.87402(17) 0.0637(8) Uani 1 1 d . . .
H14 H -0.3959 1.0599 0.8698 0.076 Uiso 1 1 calc . . .
C15 C -0.4016(3) 1.1807(2) 0.83008(15) 0.0618(8) Uani 1 1 d . . .
H15 H -0.4719 1.1708 0.7961 0.074 Uiso 1 1 calc . . .
C16 C -0.3431(3) 1.2611(2) 0.83617(14) 0.0547(7) Uani 1 1 d . . .
H16 H -0.3739 1.3066 0.8064 0.066 Uiso 1 1 calc . . .
C17 C -0.2385(2) 1.27579(16) 0.88617(14) 0.0420(6) Uani 1 1 d . . .
C18 C -0.1709(3) 1.3585(2) 0.89083(15) 0.0524(7) Uani 1 1 d . . .
C19 C 0.0319(2) 0.80576(14) 0.85222(12) 0.0337(6) Uani 1 1 d . . .
C20 C 0.0344(2) 0.77309(15) 0.78439(13) 0.0396(6) Uani 1 1 d . . .
H20 H 0.0916 0.7994 0.7497 0.048 Uiso 1 1 calc . . .
C21 C -0.0461(2) 0.70013(16) 0.76268(14) 0.0404(6) Uani 1 1 d . . .
C22 C -0.1416(2) 0.69984(15) 0.88684(14) 0.0375(6) Uani 1 1 d . . .
C23 C -0.2300(3) 0.59849(18) 0.79692(15) 0.0597(8) Uani 1 1 d . . .
H23A H -0.1887 0.5443 0.8121 0.090 Uiso 1 1 calc R . .
H23B H -0.2446 0.5976 0.7447 0.090 Uiso 1 1 calc R . .
H23C H -0.3173 0.6060 0.8215 0.090 Uiso 1 1 calc R . .
C24 C -0.0386(2) 0.78263(14) 0.98255(12) 0.0364(6) Uani 1 1 d . . .
H24A H 0.0466 0.8150 0.9906 0.044 Uiso 1 1 calc . . .
H24B H -0.0280 0.7259 1.0058 0.044 Uiso 1 1 calc . . .
C25 C -0.1543(2) 0.83021(14) 1.01954(12) 0.0347(6) Uani 1 1 d . . .
C26 C -0.2576(2) 0.87416(15) 0.98304(14) 0.0415(6) Uani 1 1 d . . .
H26 H -0.2609 0.8727 0.9319 0.050 Uiso 1 1 calc . . .
C27 C -0.3563(3) 0.92035(16) 1.02136(16) 0.0510(7) Uani 1 1 d . . .
H27 H -0.4251 0.9503 0.9958 0.061 Uiso 1 1 calc . . .
C28 C -0.3546(3) 0.92273(16) 1.09628(17) 0.0525(7) Uani 1 1 d . . .
H28 H -0.4213 0.9546 1.1217 0.063 Uiso 1 1 calc . . .
C29 C -0.2550(3) 0.87833(17) 1.13370(14) 0.0487(7) Uani 1 1 d . . .
H29 H -0.2542 0.8788 1.1849 0.058 Uiso 1 1 calc . . .
C30 C -0.1555(2) 0.83270(15) 1.09562(13) 0.0383(6) Uani 1 1 d . . .
C31 C -0.0512(3) 0.78598(17) 1.13466(14) 0.0451(6) Uani 1 1 d . . .

loop_
_atom_site_aniso_label
_atom_site_aniso_U_11
_atom_site_aniso_U_22
_atom_site_aniso_U_33
_atom_site_aniso_U_23
_atom_site_aniso_U_13
_atom_site_aniso_U_12
O1 0.0611(12) 0.0652(13) 0.0504(11) 0.0030(10) 0.0069(10) 0.0011(11)
O2 0.0656(12) 0.0665(14) 0.1037(17) -0.0210(13) -0.0045(12) 0.0295(12)
O3 0.0593(12) 0.0660(13) 0.0410(11) -0.0127(9) 0.0010(9) -0.0048(10)
O4 0.0546(10) 0.0461(11) 0.0444(11) 0.0016(9) 0.0092(9) -0.0101(9)
N1 0.0379(11) 0.0327(12) 0.0406(12) -0.0015(9) 0.0023(10) 0.0003(9)
N2 0.0542(13) 0.0304(12) 0.0473(14) 0.0040(12) 0.0006(12) 0.0042(11)
N3 0.0433(12) 0.0313(11) 0.0618(14) -0.0045(10) -0.0085(11) 0.0062(10)
N4 0.0443(13) 0.0580(15) 0.0559(14) -0.0148(13) 0.0053(12) 0.0052(12)
N5 0.0763(18) 0.0529(17) 0.111(2) 0.0174(17) 0.0026(17) -0.0060(15)
N6 0.0412(11) 0.0332(12) 0.0413(12) -0.0014(10) -0.0010(10) -0.0029(10)
N7 0.0379(10) 0.0336(11) 0.0323(11) 0.0001(9) 0.0027(10) -0.0018(10)
N8 0.0660(16) 0.0726(18) 0.0525(15) 0.0078(13) -0.0065(13) 0.0006(14)
C1 0.0385(13) 0.0360(14) 0.0449(14) 0.0047(12) 0.0040(12) 0.0016(12)
C2 0.0414(13) 0.0335(14) 0.0396(14) 0.0058(12) -0.0011(13) 0.0032(12)
C3 0.0433(14) 0.0504(17) 0.0493(16) -0.0028(14) -0.0021(13) -0.0073(12)
C4 0.0387(14) 0.0578(18) 0.0526(16) -0.0049(14) 0.0029(13) -0.0058(13)
C5 0.0382(14) 0.0506(17) 0.0432(15) 0.0024(13) 0.0066(12) -0.0023(12)
C6 0.0363(13) 0.0319(13) 0.0503(16) -0.0070(13) -0.0071(12) -0.0041(11)
C7 0.0414(14) 0.0397(14) 0.0474(15) -0.0015(13) 0.0006(13) 0.0027(12)
C8 0.0408(14) 0.0445(16) 0.0530(17) -0.0099(14) -0.0006(14) -0.0020(13)
C9 0.0437(15) 0.0485(18) 0.076(2) -0.0205(17) -0.0073(17) 0.0090(15)
C10 0.064(2) 0.096(3) 0.077(2) -0.0311(19) 0.0164(19) 0.0080(19)
C11 0.0490(15) 0.0302(14) 0.081(2) -0.0010(14) -0.0171(16) 0.0030(12)
C12 0.0321(12) 0.0413(15) 0.0539(17) -0.0049(14) 0.0010(12) 0.0050(11)
C13 0.0500(16) 0.0429(16) 0.072(2) -0.0006(14) -0.0144(15) -0.0078(13)
C14 0.0492(17) 0.070(2) 0.071(2) -0.0048(18) -0.0087(17) -0.0186(16)
C15 0.0479(16) 0.089(2) 0.0483(17) 0.0004(17) -0.0048(14) -0.0073(17)
C16 0.0457(16) 0.078(2) 0.0399(16) 0.0111(15) 0.0071(15) 0.0094(16)
C17 0.0368(13) 0.0450(16) 0.0441(16) 0.0038(13) 0.0084(13) 0.0041(12)
C18 0.0507(16) 0.0476(18) 0.0588(19) 0.0106(15) 0.0102(15) 0.0105(15)
C19 0.0355(12) 0.0315(13) 0.0340(14) 0.0047(11) -0.0017(12) 0.0041(11)
C20 0.0380(13) 0.0432(15) 0.0376(15) 0.0072(13) 0.0000(12) -0.0046(12)
C21 0.0391(14) 0.0428(15) 0.0394(15) 0.0016(13) -0.0029(13) 0.0062(13)
C22 0.0391(13) 0.0329(14) 0.0406(15) 0.0001(13) -0.0002(13) 0.0030(12)
C23 0.0705(19) 0.0491(18) 0.0593(18) -0.0096(14) 0.0038(16) -0.0172(16)
C24 0.0400(13) 0.0369(14) 0.0322(13) 0.0019(11) 0.0013(12) 0.0000(12)
C25 0.0334(13) 0.0341(14) 0.0367(14) -0.0002(11) 0.0034(12) -0.0041(11)
C26 0.0411(15) 0.0369(14) 0.0466(15) 0.0015(12) -0.0026(13) -0.0026(12)
C27 0.0357(14) 0.0427(16) 0.075(2) 0.0013(15) -0.0028(16) -0.0010(12)
C28 0.0397(15) 0.0428(16) 0.075(2) -0.0101(16) 0.0174(16) -0.0025(13)
C29 0.0472(16) 0.0479(17) 0.0510(17) -0.0079(14) 0.0135(14) -0.0084(14)
C30 0.0362(13) 0.0345(14) 0.0440(15) 0.0000(12) 0.0046(13) -0.0071(11)
C31 0.0490(16) 0.0508(17) 0.0356(15) -0.0029(13) 0.0073(14) -0.0093(15)

loop_
_atom_type_symbol
_atom_type_description
_atom_type_scat_dispersion_real
_atom_type_scat_dispersion_imag
_atom_type_scat_source
C C 0.0033 0.0016 'International Tables Vol C Tables 4.2.6.8 and 6.1.1.4'
H H 0.0000 0.0000 'International Tables Vol C Tables 4.2.6.8 and 6.1.1.4'
N N 0.0061 0.0033 'International Tables Vol C Tables 4.2.6.8 and 6.1.1.4'
O O 0.0106 0.0060 'International Tables Vol C Tables 4.2.6.8 and 6.1.1.4'

loop_
_geom_angle_atom_site_label_1
_geom_angle_atom_site_label_2
_geom_angle_atom_site_label_3
_geom_angle
_geom_angle_site_symmetry_1
_geom_angle_site_symmetry_3
_geom_angle_publ_flag
C19 N1 C1 118.00(17) . . ?
C19 N1 C5 115.83(18) . . ?
C1 N1 C5 110.53(18) . . ?
H2N N2 C6 120.6(19) . . ?
H2N N2 C2 114.3(18) . . ?
C6 N2 C2 123.3(2) . . ?
C6 N3 C9 121.7(2) . . ?
C6 N3 C11 122.8(2) . . ?
C9 N3 C11 115.2(2) . . ?
C9 N4 C8 124.0(2) . . ?
C9 N4 C10 117.4(2) . . ?
C8 N4 C10 118.6(2) . . ?
C22 N6 C21 124.3(2) . . ?
C22 N6 C23 117.2(2) . . ?
C21 N6 C23 118.2(2) . . ?
C22 N7 C19 121.69(19) . . ?
C22 N7 C24 113.32(18) . . ?
C19 N7 C24 122.69(18) . . ?
N1 C1 C2 110.76(18) . . ?
N2 C2 C3 110.2(2) . . ?
N2 C2 C1 108.66(19) . . ?
C3 C2 C1 110.87(19) . . ?
C2 C3 C4 109.8(2) . . ?
C5 C4 C3 112.5(2) . . ?
N1 C5 C4 110.28(19) . . ?
N2 C6 C7 124.6(2) . . ?
N2 C6 N3 116.6(2) . . ?
C7 C6 N3 118.8(2) . . ?
C6 C7 C8 122.6(2) . . ?
O1 C8 C7 126.2(2) . . ?
O1 C8 N4 118.8(2) . . ?
C7 C8 N4 115.1(2) . . ?
O2 C9 N4 123.0(3) . . ?
O2 C9 N3 120.0(3) . . ?
N4 C9 N3 117.0(2) . . ?
N3 C11 C12 113.3(2) . . ?
C17 C12 C13 118.0(2) . . ?
C17 C12 C11 119.3(2) . . ?
C13 C12 C11 122.7(2) . . ?
C14 C13 C12 120.8(3) . . ?
C15 C14 C13 120.9(3) . . ?
C14 C15 C16 119.3(3) . . ?
C15 C16 C17 120.4(3) . . ?
C12 C17 C16 120.7(2) . . ?
C12 C17 C18 118.0(2) . . ?
C16 C17 C18 121.2(2) . . ?
N5 C18 C17 176.9(3) . . ?
C20 C19 N1 123.9(2) . . ?
C20 C19 N7 119.3(2) . . ?
N1 C19 N7 116.70(19) . . ?
C19 C20 C21 123.0(2) . . ?
O3 C21 N6 120.0(2) . . ?
O3 C21 C20 125.5(2) . . ?
N6 C21 C20 114.5(2) . . ?
O4 C22 N6 122.2(2) . . ?
O4 C22 N7 121.0(2) . . ?
N6 C22 N7 116.7(2) . . ?
N7 C24 C25 115.07(19) . . ?
C26 C25 C30 117.6(2) . . ?
C26 C25 C24 124.3(2) . . ?
C30 C25 C24 118.0(2) . . ?
C25 C26 C27 120.6(2) . . ?
C28 C27 C26 120.8(3) . . ?
C29 C28 C27 119.7(2) . . ?
C28 C29 C30 119.7(2) . . ?
C29 C30 C25 121.6(2) . . ?
C29 C30 C31 119.8(2) . . ?
C25 C30 C31 118.6(2) . . ?
N8 C31 C30 178.2(3) . . ?

loop_
_geom_bond_atom_site_label_1
_geom_bond_atom_site_label_2
_geom_bond_distance
_geom_bond_site_symmetry_2
_geom_bond_publ_flag
O1 C8 1.228(3) . ?
O2 C9 1.221(3) . ?
O3 C21 1.226(3) . ?
O4 C22 1.214(3) . ?
N1 C19 1.392(3) . ?
N1 C1 1.468(3) . ?
N1 C5 1.472(3) . ?
N2 H2N 0.854(16) . ?
N2 C6 1.345(3) . ?
N2 C2 1.461(3) . ?
N3 C6 1.394(3) . ?
N3 C9 1.395(4) . ?
N3 C11 1.459(3) . ?
N4 C9 1.368(4) . ?
N4 C8 1.417(3) . ?
N4 C10 1.465(3) . ?
N5 C18 1.138(3) . ?
N6 C22 1.382(3) . ?
N6 C21 1.403(3) . ?
N6 C23 1.468(3) . ?
N7 C22 1.395(3) . ?
N7 C19 1.396(3) . ?
N7 C24 1.471(3) . ?
N8 C31 1.146(3) . ?
C1 C2 1.526(3) . ?
C2 C3 1.510(3) . ?
C3 C4 1.528(4) . ?
C4 C5 1.509(3) . ?
C6 C7 1.363(3) . ?
C7 C8 1.410(3) . ?
C11 C12 1.511(4) . ?
C12 C17 1.383(3) . ?
C12 C13 1.389(3) . ?
C13 C14 1.377(4) . ?
C14 C15 1.366(4) . ?
C15 C16 1.371(4) . ?
C16 C17 1.390(4) . ?
C17 C18 1.440(4) . ?
C19 C20 1.344(3) . ?
C20 C21 1.430(3) . ?
C24 C25 1.508(3) . ?
C25 C26 1.387(3) . ?
C25 C30 1.398(3) . ?
C26 C27 1.389(3) . ?
C27 C28 1.377(4) . ?
C28 C29 1.373(4) . ?
C29 C30 1.388(3) . ?
C30 C31 1.438(4) . ?

loop_
_cod_related_entry_id
_cod_related_entry_database
_cod_related_entry_code
1 ChemSpider 30654005
